data_4135610
loop_
_publ_author_name
'Siddiqui, Mujahuddin M.'
'Sarkar, Samir Kumar'
'Nazish, Mohd'
'Morganti, Massimiliano'
'K\"ohler, Christian'
'Cai, Jiali'
'Zhao, Lili'
'Herbst-Irmer, Regine'
'Stalke, Dietmar'
'Frenking, Gernot'
'Roesky, Herbert W.'

_publ_section_title
;
 Donor-Stabilized Antimony(I) and Bismuth(I) Ions: Heavier Valence
 Isoelectronic Analogues of Carbones.
;
_journal_issue 3
_journal_name_full 'Journal of the American Chemical Society'
_journal_page_first 1301
_journal_page_last 1306
_journal_paper_doi 10.1021/jacs.0c12084
_journal_volume 143
_journal_year 2021
_chemical_formula_moiety '(C40 H62 N2 Sb), (C F3 O3 S), 0.5 (C7 H8)'
_chemical_formula_sum 'C44.5 H66 F3 N2 O3 S Sb'
_chemical_formula_weight 887.80
_space_group_crystal_system monoclinic
_space_group_IT_number 14
_space_group_name_Hall '-P 2yn'
_space_group_name_H-M_alt 'P 1 21/n 1'
_atom_sites_solution_hydrogens geom
_audit_creation_method SHELXL-2018/3
_cell_angle_alpha 90
_cell_angle_beta 92.02(2)
_cell_angle_gamma 90
_cell_formula_units_Z 4
_cell_length_a 9.189(2)
_cell_length_b 15.330(2)
_cell_length_c 32.284(4)
_cell_measurement_reflns_used 9836
_cell_measurement_temperature 100(2)
_cell_measurement_theta_max 27.075
_cell_measurement_theta_min 2.2845
_cell_volume 4544.9(13)
_computing_cell_refinement 'SAINT V8.40A'
_computing_data_collection 'APEX2 v2012.2'
_computing_data_reduction 'SAINT V8.40A'
_computing_molecular_graphics 'XP Version 5.1'
_computing_publication_material 'XP Version 5.1'
_computing_structure_refinement 'SHELXL-2018/3 (Sheldrick, 2018)'
_computing_structure_solution 'SHELXT(G.M.Sheldrick,Acta Cryst.(2015)A71,3-8)'
_diffrn_ambient_temperature 100(2)
_diffrn_measured_fraction_theta_full 1.000
_diffrn_measured_fraction_theta_max 0.998
_diffrn_measurement_device_type 'Bruker Smart APEX II Quazar'
_diffrn_measurement_method 'omega scans'
_diffrn_radiation_type MoK\a
_diffrn_radiation_wavelength 0.71073
_diffrn_reflns_av_R_equivalents 0.0498
_diffrn_reflns_av_unetI/netI 0.0276
_diffrn_reflns_Laue_measured_fraction_full 1.000
_diffrn_reflns_Laue_measured_fraction_max 0.998
_diffrn_reflns_limit_h_max 11
_diffrn_reflns_limit_h_min -11
_diffrn_reflns_limit_k_max 19
_diffrn_reflns_limit_k_min -19
_diffrn_reflns_limit_l_max 41
_diffrn_reflns_limit_l_min -41
_diffrn_reflns_number 80806
_diffrn_reflns_point_group_measured_fraction_full 1.000
_diffrn_reflns_point_group_measured_fraction_max 0.998
_diffrn_reflns_theta_full 25.242
_diffrn_reflns_theta_max 27.154
_diffrn_reflns_theta_min 1.262
_diffrn_source 'INCOATEC Microsource'
_exptl_absorpt_coefficient_mu 0.704
_exptl_absorpt_correction_T_max 0.7455
_exptl_absorpt_correction_T_min 0.6661
_exptl_absorpt_correction_type multi-scan
_exptl_absorpt_process_details SADABS-2016/2
_exptl_crystal_colour violet
_exptl_crystal_density_diffrn 1.297
_exptl_crystal_description needle
_exptl_crystal_F_000 1860
_exptl_crystal_size_max 0.704
_exptl_crystal_size_mid 0.109
_exptl_crystal_size_min 0.040
_refine_diff_density_max 0.797
_refine_diff_density_min -0.364
_refine_diff_density_rms 0.058
_refine_ls_extinction_method none
_refine_ls_goodness_of_fit_ref 1.021
_refine_ls_hydrogen_treatment constr
_refine_ls_matrix_type full
_refine_ls_number_parameters 823
_refine_ls_number_reflns 10055
_refine_ls_number_restraints 2052
_refine_ls_restrained_S_all 1.088
_refine_ls_R_factor_all 0.0373
_refine_ls_R_factor_gt 0.0274
_refine_ls_shift/su_max 0.006
_refine_ls_shift/su_mean 0.000
_refine_ls_structure_factor_coef Fsqd
_refine_ls_weighting_details 'w=1/[\s^2^(Fo^2^)+(0.0219P)^2^+4.0600P] where P=(Fo^2^+2Fc^2^)/3'
_refine_ls_weighting_scheme calc
_refine_ls_wR_factor_gt 0.0598
_refine_ls_wR_factor_ref 0.0646
_reflns_Friedel_coverage 0.000
_reflns_number_gt 8433
_reflns_number_total 10055
_reflns_threshold_expression 'I > 2\s(I)'
_cod_data_source_file ja0c12084_si_003.cif
_cod_data_source_block gross2klein
_cod_original_sg_symbol_H-M 'P 21/n'
_cod_original_formula_sum 'C44.50 H66 F3 N2 O3 S Sb'
_cod_database_code 4135610
_shelx_shelxl_version_number 2018/3
_shelx_space_group_comment
;
The symmetry employed for this shelxl refinement is uniquely defined
by the following loop, which should always be used as a source of
symmetry information in preference to the above space-group names.
They are only intended as comments.
;

loop_
_space_group_symop_operation_xyz
'x, y, z'
'-x+1/2, y+1/2, -z+1/2'
'-x, -y, -z'
'x-1/2, -y-1/2, z-1/2'

loop_
_atom_site_label
_atom_site_type_symbol
_atom_site_fract_x
_atom_site_fract_y
_atom_site_fract_z
_atom_site_U_iso_or_equiv
_atom_site_adp_type
_atom_site_occupancy
_atom_site_site_symmetry_order
_atom_site_calc_flag
_atom_site_refinement_flags_posn
_atom_site_refinement_flags_adp
_atom_site_refinement_flags_occupancy
_atom_site_disorder_assembly
_atom_site_disorder_group
Sb1 Sb 0.37212(2) 0.58833(2) 0.64232(2) 0.01981(4) Uani 1 1 d . . . . .
C1 C 0.44252(19) 0.45566(13) 0.64976(6) 0.0183(4) Uani 1 1 d . . . . .
N1 N 0.44947(16) 0.42838(10) 0.68862(5) 0.0175(3) Uani 1 1 d . . . . .
N2 N 0.30471(16) 0.69957(10) 0.56975(4) 0.0172(3) Uani 1 1 d . . . . .
C2 C 0.5200(2) 0.39071(13) 0.62231(6) 0.0229(4) Uani 1 1 d . . . . .
C3 C 0.6034(2) 0.33320(14) 0.65418(6) 0.0250(4) Uani 1 1 d . . . . .
H3A H 0.604859 0.271877 0.644587 0.030 Uiso 1 1 calc R U . . .
H3AB H 0.705185 0.353738 0.657982 0.030 Uiso 1 1 calc R U . . .
C7 C 0.4106(2) 0.26882(14) 0.70085(7) 0.0280(4) Uani 1 1 d . . . . .
H7A H 0.339981 0.269609 0.677401 0.042 Uiso 1 1 calc R U . . .
H7B H 0.360145 0.279207 0.726629 0.042 Uiso 1 1 calc R U . . .
H7C H 0.459005 0.211869 0.702243 0.042 Uiso 1 1 calc R U . . .
C5 C 0.6284(2) 0.43776(14) 0.59461(6) 0.0292(5) Uani 1 1 d . . . . .
H5A H 0.682551 0.394533 0.578945 0.044 Uiso 1 1 calc R U . . .
H5B H 0.696583 0.472179 0.611977 0.044 Uiso 1 1 calc R U . . .
H5C H 0.574992 0.476491 0.575306 0.044 Uiso 1 1 calc R U . . .
C4 C 0.5241(2) 0.34014(13) 0.69507(6) 0.0217(4) Uani 1 1 d . . . . .
C6 C 0.4101(2) 0.33667(14) 0.59613(6) 0.0294(5) Uani 1 1 d . . . . .
H6A H 0.355386 0.375242 0.577026 0.044 Uiso 1 1 calc R U . . .
H6B H 0.342493 0.307444 0.614412 0.044 Uiso 1 1 calc R U . . .
H6C H 0.462145 0.292857 0.580245 0.044 Uiso 1 1 calc R U . . .
C15 C 0.6355(2) 0.55352(14) 0.73812(6) 0.0249(4) Uani 1 1 d . . . . .
H15 H 0.666794 0.515713 0.714808 0.030 Uiso 1 1 calc R U . . .
C14 C 0.2373(2) 0.46672(13) 0.73016(6) 0.0217(4) Uani 1 1 d . . . . .
C13 C 0.1831(2) 0.51248(14) 0.76370(6) 0.0273(5) Uani 1 1 d . . . . .
H13 H 0.083101 0.506492 0.769695 0.033 Uiso 1 1 calc R U . . .
C12 C 0.2697(2) 0.56592(13) 0.78832(6) 0.0279(5) Uani 1 1 d . . . . .
H12 H 0.229783 0.594951 0.811318 0.033 Uiso 1 1 calc R U . . .
C11 C 0.4146(2) 0.57743(13) 0.77966(6) 0.0239(4) Uani 1 1 d . . . . .
H11 H 0.473098 0.615579 0.796395 0.029 Uiso 1 1 calc R U . . .
C10 C 0.4764(2) 0.53357(12) 0.74650(6) 0.0195(4) Uani 1 1 d . . . . .
C9 C 0.38669(19) 0.47677(12) 0.72267(5) 0.0177(4) Uani 1 1 d . . . . .
C8 C 0.6289(2) 0.34032(14) 0.73247(6) 0.0269(4) Uani 1 1 d . . . . .
H8A H 0.670583 0.281913 0.736313 0.040 Uiso 1 1 calc R U . . .
H8B H 0.576598 0.356815 0.757221 0.040 Uiso 1 1 calc R U . . .
H8C H 0.707188 0.382337 0.728027 0.040 Uiso 1 1 calc R U . . .
C29 C 0.3824(2) 0.76575(13) 0.59423(6) 0.0222(4) Uani 1 1 d . . . . .
C28 C 0.3409(2) 0.74095(14) 0.49600(6) 0.0264(4) Uani 1 1 d . . . . .
H28A H 0.291727 0.749080 0.468838 0.040 Uiso 1 1 calc R U . . .
H28B H 0.408511 0.691683 0.494726 0.040 Uiso 1 1 calc R U . . .
H28C H 0.394931 0.793996 0.503646 0.040 Uiso 1 1 calc R U . . .
C27 C 0.1300(2) 0.80226(14) 0.53154(6) 0.0279(5) Uani 1 1 d . . . . .
H27A H 0.081585 0.813511 0.504531 0.042 Uiso 1 1 calc R U . . .
H27B H 0.189170 0.852938 0.539818 0.042 Uiso 1 1 calc R U . . .
H27C H 0.056502 0.791752 0.552233 0.042 Uiso 1 1 calc R U . . .
C26 C 0.1048(2) 0.50355(14) 0.56489(6) 0.0278(4) Uani 1 1 d . . . . .
H26A H 0.047419 0.475029 0.542604 0.042 Uiso 1 1 calc R U . . .
H26B H 0.039894 0.536825 0.582424 0.042 Uiso 1 1 calc R U . . .
H26C H 0.156275 0.459231 0.581672 0.042 Uiso 1 1 calc R U . . .
C25 C 0.3194(2) 0.51433(14) 0.51857(6) 0.0274(4) Uani 1 1 d . . . . .
H25A H 0.262825 0.484701 0.496449 0.041 Uiso 1 1 calc R U . . .
H25B H 0.372911 0.470985 0.535425 0.041 Uiso 1 1 calc R U . . .
H25C H 0.388499 0.554716 0.506311 0.041 Uiso 1 1 calc R U . . .
C24 C 0.2275(2) 0.72236(13) 0.52847(6) 0.0211(4) Uani 1 1 d . . . . .
C23 C 0.1396(2) 0.63926(13) 0.52101(6) 0.0232(4) Uani 1 1 d . . . . .
H23A H 0.135533 0.624615 0.491121 0.028 Uiso 1 1 calc R U . . .
H23B H 0.038833 0.647259 0.530213 0.028 Uiso 1 1 calc R U . . .
C22 C 0.2159(2) 0.56549(13) 0.54607(6) 0.0213(4) Uani 1 1 d . . . . .
C21 C 0.30188(19) 0.61607(13) 0.57947(5) 0.0182(4) Uani 1 1 d . . . . .
C20 C 0.0574(2) 0.34128(16) 0.72847(7) 0.0348(5) Uani 1 1 d . . . . .
H20A H -0.004090 0.305438 0.709805 0.052 Uiso 1 1 calc R U . . .
H20B H -0.002839 0.368373 0.749365 0.052 Uiso 1 1 calc R U . . .
H20C H 0.131704 0.304477 0.742231 0.052 Uiso 1 1 calc R U . . .
C19 C 0.0144(2) 0.47081(18) 0.68224(7) 0.0394(6) Uani 1 1 d . . . . .
H19A H 0.061104 0.518596 0.667543 0.059 Uiso 1 1 calc R U . . .
H19B H -0.048640 0.494896 0.703266 0.059 Uiso 1 1 calc R U . . .
H19C H -0.044169 0.435839 0.662456 0.059 Uiso 1 1 calc R U . . .
C30 C 0.3051(2) 0.81570(16) 0.62272(7) 0.0325(5) Uani 1 1 d . . . . .
C31 C 0.3811(3) 0.8822(2) 0.64363(9) 0.0589(9) Uani 1 1 d . . . . .
H31 H 0.331819 0.917406 0.662897 0.071 Uiso 1 1 calc R U . . .
C32 C 0.5260(3) 0.8979(2) 0.63691(11) 0.0691(11) Uani 1 1 d . . . . .
H32 H 0.574557 0.944791 0.650770 0.083 Uiso 1 1 calc R U . . .
C33 C 0.6006(3) 0.84587(19) 0.61022(9) 0.0496(7) Uani 1 1 d . . . . .
H33 H 0.701037 0.856695 0.606431 0.059 Uiso 1 1 calc R U . . .
C34 C 0.5325(2) 0.77770(15) 0.58860(7) 0.0286(5) Uani 1 1 d . . . . .
C35 C 0.1473(2) 0.80033(16) 0.63384(7) 0.0337(5) Uani 1 1 d . . . . .
H35 H 0.106443 0.752197 0.616061 0.040 Uiso 1 1 calc R U . . .
C36 C 0.0530(3) 0.88224(17) 0.62688(8) 0.0405(6) Uani 1 1 d . . . . .
H36A H 0.062985 0.903148 0.598436 0.061 Uiso 1 1 calc R U . . .
H36B H 0.085179 0.927858 0.646405 0.061 Uiso 1 1 calc R U . . .
H36C H -0.049133 0.867911 0.631372 0.061 Uiso 1 1 calc R U . . .
C37 C 0.1376(3) 0.7735(2) 0.67962(7) 0.0511(7) Uani 1 1 d . . . . .
H37A H 0.037700 0.755496 0.685042 0.077 Uiso 1 1 calc R U . . .
H37B H 0.164628 0.823094 0.697422 0.077 Uiso 1 1 calc R U . . .
H37C H 0.204199 0.724779 0.685528 0.077 Uiso 1 1 calc R U . . .
C38 C 0.6267(2) 0.71782(14) 0.56299(7) 0.0280(5) Uani 1 1 d . . . . .
H38 H 0.562600 0.671873 0.550080 0.034 Uiso 1 1 calc R U . . .
C39 C 0.7037(2) 0.76560(17) 0.52831(8) 0.0405(6) Uani 1 1 d . . . . .
H39A H 0.760372 0.723716 0.512565 0.061 Uiso 1 1 calc R U . . .
H39B H 0.769002 0.810061 0.540403 0.061 Uiso 1 1 calc R U . . .
H39C H 0.631008 0.793591 0.509773 0.061 Uiso 1 1 calc R U . . .
C40 C 0.7416(2) 0.67260(16) 0.59134(7) 0.0349(5) Uani 1 1 d . . . . .
H40A H 0.792561 0.628230 0.575508 0.052 Uiso 1 1 calc R U . . .
H40B H 0.693599 0.644821 0.614550 0.052 Uiso 1 1 calc R U . . .
H40C H 0.811740 0.715929 0.602031 0.052 Uiso 1 1 calc R U . . .
C16 C 0.7342(2) 0.53422(18) 0.77666(7) 0.0392(6) Uani 1 1 d . . . . .
H16A H 0.721591 0.473303 0.785016 0.059 Uiso 1 1 calc R U . . .
H16B H 0.707561 0.572765 0.799390 0.059 Uiso 1 1 calc R U . . .
H16C H 0.836095 0.544308 0.770054 0.059 Uiso 1 1 calc R U . . .
C17 C 0.6555(2) 0.64933(15) 0.72579(7) 0.0341(5) Uani 1 1 d . . . . .
H17A H 0.757174 0.659427 0.718944 0.051 Uiso 1 1 calc R U . . .
H17B H 0.630085 0.687070 0.748942 0.051 Uiso 1 1 calc R U . . .
H17C H 0.591956 0.662682 0.701597 0.051 Uiso 1 1 calc R U . . .
C18 C 0.1319(2) 0.41283(15) 0.70335(6) 0.0287(5) Uani 1 1 d . . . . .
H18 H 0.188270 0.383962 0.681228 0.034 Uiso 1 1 calc R U . . .
S1' S -0.0224(5) 1.2275(3) 0.61332(15) 0.0292(7) Uani 0.518(2) 1 d D U P A 1
C1' C 0.0934(5) 1.1506(3) 0.58751(13) 0.0377(9) Uani 0.518(2) 1 d D U P A 1
O1' O 0.0841(5) 1.2835(4) 0.63323(16) 0.0640(14) Uani 0.518(2) 1 d D U P A 1
O2' O -0.1072(8) 1.2693(5) 0.5808(2) 0.0429(15) Uani 0.518(2) 1 d D U P A 1
O3' O -0.1082(7) 1.1740(4) 0.64023(18) 0.0658(15) Uani 0.518(2) 1 d D U P A 1
F1' F 0.1724(4) 1.1902(2) 0.55898(9) 0.0539(9) Uani 0.518(2) 1 d D U P A 1
F2' F 0.1854(4) 1.1100(3) 0.61339(10) 0.0694(11) Uani 0.518(2) 1 d D U P A 1
F3' F 0.0120(7) 1.0911(3) 0.56421(14) 0.0590(12) Uani 0.518(2) 1 d D U P A 1
S2' S -0.030(2) 1.2275(11) 0.6177(5) 0.0409(19) Uani 0.130(2) 1 d D U P B 2
C2' C -0.0133(17) 1.1293(10) 0.5856(4) 0.0454(18) Uani 0.130(2) 1 d D U P B 2
O4' O -0.119(3) 1.2029(15) 0.6516(6) 0.037(4) Uani 0.130(2) 1 d D U P B 2
O5' O 0.116(2) 1.2426(16) 0.6329(8) 0.043(3) Uani 0.130(2) 1 d D U P B 2
O6' O -0.083(3) 1.2889(14) 0.5877(7) 0.034(3) Uani 0.130(2) 1 d D U P B 2
F4' F -0.1379(18) 1.1028(13) 0.5664(6) 0.059(3) Uani 0.130(2) 1 d D U P B 2
F5' F 0.0418(18) 1.0652(8) 0.6086(4) 0.059(3) Uani 0.130(2) 1 d D U P B 2
F6' F 0.0839(17) 1.1445(11) 0.5546(4) 0.064(3) Uani 0.130(2) 1 d D U P B 2
S3' S -0.0289(14) 1.2165(8) 0.6129(4) 0.0443(17) Uani 0.193(2) 1 d D U P C 3
C3' C -0.0876(14) 1.1080(8) 0.5936(4) 0.0538(19) Uani 0.193(2) 1 d D U P C 3
O7' O -0.1190(17) 1.2260(9) 0.6477(5) 0.046(3) Uani 0.193(2) 1 d D U P C 3
O8' O 0.1180(11) 1.1896(8) 0.6221(3) 0.043(2) Uani 0.193(2) 1 d D U P C 3
O9' O -0.0490(16) 1.2696(10) 0.5760(5) 0.047(3) Uani 0.193(2) 1 d D U P C 3
F7' F -0.2011(14) 1.1163(7) 0.5689(4) 0.064(3) Uani 0.193(2) 1 d D U P C 3
F8' F -0.1208(12) 1.0518(8) 0.6231(4) 0.062(3) Uani 0.193(2) 1 d D U P C 3
F9' F 0.0349(16) 1.0757(10) 0.5778(4) 0.067(3) Uani 0.193(2) 1 d D U P C 3
S4' S 0.0041(6) 1.2302(4) 0.59663(17) 0.0326(11) Uani 0.159(2) 1 d D U P D 4
C4' C -0.1136(13) 1.1294(8) 0.5962(4) 0.0493(17) Uani 0.159(2) 1 d D U P D 4
O10' O -0.1152(17) 1.2897(11) 0.6005(5) 0.058(3) Uani 0.159(2) 1 d D U P D 4
O11' O 0.1015(19) 1.2226(14) 0.6319(5) 0.045(3) Uani 0.159(2) 1 d D U P D 4
O12' O 0.0637(14) 1.2419(9) 0.5583(3) 0.058(3) Uani 0.159(2) 1 d D U P D 4
F10' F -0.2640(12) 1.1293(7) 0.5889(4) 0.060(2) Uani 0.159(2) 1 d D U P D 4
F11' F -0.0647(18) 1.0627(9) 0.6195(5) 0.064(3) Uani 0.159(2) 1 d D U P D 4
F12' F -0.0880(19) 1.0843(9) 0.5597(4) 0.060(3) Uani 0.159(2) 1 d D U P D 4
C1T C -0.4956(14) 1.0504(7) 0.5639(4) 0.072(2) Uani 0.283(4) 1 d D U P D -4
C2T C -0.595(2) 1.0272(13) 0.5332(5) 0.073(3) Uani 0.283(4) 1 d D U P D -4
H2T H -0.695981 1.033504 0.537035 0.088 Uiso 0.283(4) 1 calc R U P D -4
C3T C -0.5436(16) 0.9940(14) 0.4959(5) 0.070(3) Uani 0.283(4) 1 d D U P D -4
H3T H -0.609692 0.975939 0.474285 0.084 Uiso 0.283(4) 1 calc R U P D -4
C4T C -0.3948(15) 0.9882(12) 0.4914(5) 0.067(3) Uani 0.283(4) 1 d D U P D -4
H4T H -0.358287 0.970164 0.465624 0.080 Uiso 0.283(4) 1 calc R U P D -4
C5T C -0.3006(13) 1.0077(7) 0.5231(4) 0.065(2) Uani 0.283(4) 1 d D U P D -4
H5T H -0.199211 0.999090 0.520051 0.078 Uiso 0.283(4) 1 calc R U P D -4
C6T C -0.3497(14) 1.0397(9) 0.5594(4) 0.069(2) Uani 0.283(4) 1 d D U P D -4
H6T H -0.282796 1.054425 0.581416 0.083 Uiso 0.283(4) 1 calc R U P D -4
C7T C -0.551(2) 1.0861(10) 0.6050(5) 0.098(4) Uani 0.283(4) 1 d D U P D -4
H7TA H -0.467612 1.099698 0.623729 0.147 Uiso 0.283(4) 1 calc R U P D -4
H7TB H -0.607788 1.139243 0.599635 0.147 Uiso 0.283(4) 1 calc R U P D -4
H7TC H -0.612278 1.042241 0.617865 0.147 Uiso 0.283(4) 1 calc R U P D -4
C1T' C -0.463(2) 1.0111(16) 0.5145(6) 0.067(2) Uani 0.217(4) 1 d D U P D -3
C2T' C -0.609(2) 1.0201(15) 0.5212(6) 0.075(3) Uani 0.217(4) 1 d D U P D -3
H2T' H -0.681464 1.002374 0.501354 0.090 Uiso 0.217(4) 1 calc R U P D -3
C3T' C -0.6431(19) 1.0566(10) 0.5587(5) 0.081(3) Uani 0.217(4) 1 d D U P D -3
H3T' H -0.742169 1.062342 0.565691 0.097 Uiso 0.217(4) 1 calc R U P D -3
C4T' C -0.5358(19) 1.0845(13) 0.5857(6) 0.082(3) Uani 0.217(4) 1 d D U P D -3
H4T' H -0.564148 1.114873 0.609792 0.098 Uiso 0.217(4) 1 calc R U P D -3
C5T' C -0.3892(18) 1.0719(9) 0.5806(5) 0.074(2) Uani 0.217(4) 1 d D U P D -3
H5T' H -0.317468 1.087114 0.601253 0.089 Uiso 0.217(4) 1 calc R U P D -3
C6T' C -0.3540(18) 1.0349(12) 0.5425(5) 0.067(2) Uani 0.217(4) 1 d D U P D -3
H6T' H -0.254989 1.026284 0.535994 0.081 Uiso 0.217(4) 1 calc R U P D -3
C7T' C -0.424(3) 0.971(2) 0.4715(8) 0.067(4) Uani 0.217(4) 1 d D U P D -3
H7TD H -0.514563 0.958187 0.455596 0.101 Uiso 0.217(4) 1 calc R U P D -3
H7TE H -0.366767 1.013468 0.456227 0.101 Uiso 0.217(4) 1 calc R U P D -3
H7TF H -0.368221 0.917638 0.475869 0.101 Uiso 0.217(4) 1 calc R U P D -3

loop_
_atom_site_aniso_label
_atom_site_aniso_U_11
_atom_site_aniso_U_22
_atom_site_aniso_U_33
_atom_site_aniso_U_23
_atom_site_aniso_U_13
_atom_site_aniso_U_12
Sb1 0.02187(7) 0.02580(7) 0.01173(6) 0.00025(5) 0.00010(4) 0.00093(5)
C1 0.0136(8) 0.0259(10) 0.0153(9) 0.0007(7) 0.0009(7) -0.0025(7)
N1 0.0123(7) 0.0245(8) 0.0157(7) 0.0008(6) 0.0019(6) -0.0003(6)
N2 0.0136(7) 0.0264(8) 0.0116(7) -0.0012(6) -0.0001(6) 0.0008(6)
C2 0.0226(10) 0.0274(11) 0.0190(9) -0.0011(8) 0.0056(8) 0.0006(8)
C3 0.0215(10) 0.0269(10) 0.0271(11) 0.0011(8) 0.0061(8) 0.0031(8)
C7 0.0281(11) 0.0274(11) 0.0289(11) 0.0028(9) 0.0058(9) -0.0049(9)
C5 0.0296(11) 0.0353(12) 0.0237(11) 0.0016(9) 0.0135(9) 0.0024(9)
C4 0.0193(9) 0.0234(10) 0.0225(10) 0.0033(8) 0.0034(8) 0.0015(8)
C6 0.0380(12) 0.0312(11) 0.0192(10) -0.0038(9) 0.0034(9) -0.0007(9)
C15 0.0171(9) 0.0343(11) 0.0232(10) -0.0097(9) -0.0006(8) 0.0006(8)
C14 0.0157(9) 0.0309(11) 0.0186(9) 0.0118(8) 0.0016(7) 0.0037(8)
C13 0.0193(10) 0.0358(12) 0.0275(11) 0.0146(9) 0.0103(8) 0.0108(9)
C12 0.0349(11) 0.0275(11) 0.0221(10) 0.0073(8) 0.0128(9) 0.0149(9)
C11 0.0300(10) 0.0236(10) 0.0181(9) 0.0009(8) 0.0020(8) 0.0080(8)
C10 0.0177(9) 0.0245(10) 0.0163(9) 0.0036(7) 0.0000(7) 0.0067(7)
C9 0.0135(8) 0.0268(10) 0.0130(8) 0.0044(7) 0.0009(7) 0.0043(7)
C8 0.0240(10) 0.0288(11) 0.0277(11) 0.0057(9) -0.0017(8) 0.0040(8)
C29 0.0175(9) 0.0295(10) 0.0193(9) -0.0037(8) -0.0043(7) 0.0003(8)
C28 0.0300(11) 0.0344(11) 0.0149(9) 0.0031(8) 0.0008(8) 0.0010(9)
C27 0.0274(11) 0.0320(11) 0.0239(11) -0.0021(9) -0.0055(8) 0.0076(9)
C26 0.0253(10) 0.0336(11) 0.0246(10) -0.0020(9) -0.0002(8) -0.0069(9)
C25 0.0362(12) 0.0306(11) 0.0155(9) -0.0039(8) 0.0032(8) 0.0050(9)
C24 0.0213(9) 0.0289(10) 0.0127(9) -0.0009(8) -0.0038(7) 0.0021(8)
C23 0.0207(9) 0.0325(11) 0.0160(9) -0.0028(8) -0.0032(7) 0.0003(8)
C22 0.0200(9) 0.0282(10) 0.0157(9) -0.0031(8) 0.0000(7) -0.0004(8)
C21 0.0119(8) 0.0298(10) 0.0131(8) -0.0018(7) 0.0036(7) 0.0005(7)
C20 0.0190(10) 0.0504(14) 0.0350(12) 0.0118(11) 0.0025(9) -0.0075(10)
C19 0.0154(10) 0.0705(18) 0.0320(12) 0.0203(12) -0.0015(9) -0.0014(10)
C30 0.0218(10) 0.0497(14) 0.0257(11) -0.0159(10) -0.0045(8) 0.0043(10)
C31 0.0323(13) 0.083(2) 0.0605(18) -0.0508(17) -0.0066(12) 0.0016(14)
C32 0.0346(14) 0.082(2) 0.089(2) -0.060(2) -0.0143(15) -0.0053(14)
C33 0.0209(11) 0.0588(17) 0.0684(19) -0.0230(14) -0.0061(12) -0.0067(11)
C34 0.0189(10) 0.0353(12) 0.0314(11) -0.0037(9) -0.0025(8) -0.0007(9)
C35 0.0231(10) 0.0520(14) 0.0260(11) -0.0158(10) 0.0031(9) 0.0065(10)
C36 0.0300(12) 0.0498(15) 0.0415(14) -0.0217(12) -0.0018(10) 0.0075(11)
C37 0.0446(15) 0.081(2) 0.0279(13) -0.0142(13) 0.0098(11) 0.0214(14)
C38 0.0167(9) 0.0347(12) 0.0329(11) 0.0022(9) 0.0044(8) -0.0002(8)
C39 0.0246(11) 0.0512(15) 0.0462(14) 0.0131(12) 0.0099(10) 0.0001(11)
C40 0.0177(10) 0.0437(13) 0.0433(14) 0.0054(11) 0.0020(9) -0.0005(9)
C16 0.0244(11) 0.0583(16) 0.0343(13) -0.0177(11) -0.0096(9) 0.0100(11)
C17 0.0282(11) 0.0374(13) 0.0368(13) -0.0126(10) 0.0025(10) -0.0108(10)
C18 0.0147(9) 0.0476(13) 0.0237(10) 0.0097(10) 0.0012(8) -0.0036(9)
S1' 0.0280(11) 0.0389(12) 0.0201(14) -0.0036(12) -0.0084(11) 0.0048(9)
C1' 0.046(2) 0.042(2) 0.0251(19) 0.0054(17) -0.0030(17) 0.0044(18)
O1' 0.036(2) 0.097(4) 0.060(3) -0.044(3) -0.0020(19) -0.008(2)
O2' 0.052(3) 0.052(3) 0.024(3) -0.001(2) -0.007(2) 0.024(3)
O3' 0.071(3) 0.073(4) 0.055(3) 0.026(3) 0.024(2) 0.024(3)
F1' 0.074(2) 0.0540(19) 0.0348(16) -0.0026(14) 0.0225(15) -0.0013(17)
F2' 0.068(2) 0.096(3) 0.0440(18) 0.0154(17) -0.0003(16) 0.047(2)
F3' 0.085(3) 0.040(2) 0.051(3) -0.004(2) -0.016(2) 0.008(2)
S2' 0.045(3) 0.049(3) 0.028(3) 0.004(3) -0.004(3) 0.015(3)
C2' 0.056(3) 0.048(3) 0.031(3) 0.003(3) -0.011(3) 0.009(3)
O4' 0.049(6) 0.038(8) 0.023(6) 0.015(5) -0.011(5) 0.005(7)
O5' 0.033(6) 0.056(7) 0.039(6) -0.002(6) -0.014(5) -0.003(6)
O6' 0.046(7) 0.047(6) 0.009(6) 0.000(5) 0.007(5) 0.011(6)
F4' 0.070(6) 0.048(6) 0.058(6) -0.002(5) -0.020(5) 0.000(5)
F5' 0.089(6) 0.047(5) 0.041(5) 0.007(4) -0.006(5) 0.023(5)
F6' 0.082(6) 0.071(6) 0.041(5) 0.004(5) 0.004(5) 0.010(6)
S3' 0.051(3) 0.054(3) 0.027(3) 0.002(2) -0.014(3) 0.014(2)
C3' 0.073(4) 0.047(4) 0.040(3) 0.012(3) -0.015(3) 0.009(3)
O7' 0.034(4) 0.050(6) 0.053(6) -0.009(5) 0.001(5) 0.012(5)
O8' 0.033(4) 0.062(5) 0.034(4) 0.009(4) 0.010(3) 0.017(4)
O9' 0.054(6) 0.043(5) 0.043(6) 0.011(5) -0.019(5) 0.011(5)
F7' 0.086(5) 0.042(5) 0.060(5) 0.004(4) -0.035(5) -0.004(5)
F8' 0.072(6) 0.069(5) 0.046(4) 0.023(4) -0.008(4) 0.003(5)
F9' 0.084(5) 0.056(5) 0.060(5) 0.005(5) -0.007(5) 0.003(4)
S4' 0.034(2) 0.047(2) 0.016(2) -0.012(2) -0.0072(18) 0.0051(18)
C4' 0.061(3) 0.049(3) 0.036(3) 0.009(3) -0.010(3) 0.012(3)
O10' 0.052(6) 0.067(5) 0.056(6) -0.018(6) -0.009(5) 0.019(5)
O11' 0.036(5) 0.065(7) 0.035(5) 0.004(6) -0.008(5) -0.001(5)
O12' 0.067(6) 0.076(6) 0.030(4) 0.002(4) 0.000(4) -0.006(5)
F10' 0.074(4) 0.047(4) 0.057(4) 0.008(4) -0.013(4) -0.003(4)
F11' 0.082(6) 0.056(5) 0.052(5) 0.017(4) -0.022(5) 0.006(5)
F12' 0.079(6) 0.060(5) 0.041(4) -0.008(4) -0.012(5) -0.004(5)
C1T 0.097(4) 0.032(4) 0.088(5) 0.016(4) 0.021(4) -0.003(4)
C2T 0.089(5) 0.036(4) 0.097(6) 0.019(4) 0.020(4) -0.004(4)
C3T 0.081(5) 0.035(4) 0.094(6) 0.016(5) 0.008(5) -0.002(5)
C4T 0.082(5) 0.034(5) 0.084(6) 0.008(5) 0.012(5) -0.004(4)
C5T 0.077(5) 0.032(4) 0.086(6) 0.017(4) 0.009(4) -0.004(4)
C6T 0.089(4) 0.036(4) 0.083(5) 0.016(4) 0.009(4) -0.009(3)
C7T 0.158(9) 0.038(5) 0.100(7) 0.017(6) 0.040(7) 0.004(6)
C1T' 0.083(4) 0.032(4) 0.088(5) 0.016(4) 0.010(4) -0.006(4)
C2T' 0.089(5) 0.038(5) 0.098(6) 0.020(5) 0.020(5) -0.003(5)
C3T' 0.103(5) 0.041(5) 0.101(6) 0.021(5) 0.024(5) 0.001(5)
C4T' 0.113(5) 0.039(5) 0.095(6) 0.019(5) 0.027(5) -0.001(5)
C5T' 0.100(5) 0.037(4) 0.086(5) 0.018(4) 0.014(4) -0.008(4)
C6T' 0.087(5) 0.031(4) 0.084(6) 0.017(4) 0.010(4) -0.011(4)
C7T' 0.064(9) 0.037(8) 0.099(8) 0.006(7) -0.007(7) 0.006(7)

loop_
_atom_type_symbol
_atom_type_description
_atom_type_scat_dispersion_real
_atom_type_scat_dispersion_imag
_atom_type_scat_source
C C 0.0033 0.0016 'International Tables Vol C Tables 4.2.6.8 and 6.1.1.4'
H H 0.0000 0.0000 'International Tables Vol C Tables 4.2.6.8 and 6.1.1.4'
N N 0.0061 0.0033 'International Tables Vol C Tables 4.2.6.8 and 6.1.1.4'
O O 0.0106 0.0060 'International Tables Vol C Tables 4.2.6.8 and 6.1.1.4'
F F 0.0171 0.0103 'International Tables Vol C Tables 4.2.6.8 and 6.1.1.4'
S S 0.1246 0.1234 'International Tables Vol C Tables 4.2.6.8 and 6.1.1.4'
Sb Sb -0.5866 1.5461 'International Tables Vol C Tables 4.2.6.8 and 6.1.1.4'

loop_
_geom_angle_atom_site_label_1
_geom_angle_atom_site_label_2
_geom_angle_atom_site_label_3
_geom_angle
_geom_angle_site_symmetry_1
_geom_angle_site_symmetry_3
_geom_angle_publ_flag
C1 Sb1 C21 111.87(7) . . ?
N1 C1 C2 109.67(16) . . ?
N1 C1 Sb1 114.24(13) . . ?
C2 C1 Sb1 134.33(13) . . ?
C1 N1 C9 123.10(16) . . ?
C1 N1 C4 114.59(15) . . ?
C9 N1 C4 122.27(14) . . ?
C21 N2 C29 124.06(16) . . ?
C21 N2 C24 114.67(15) . . ?
C29 N2 C24 121.15(15) . . ?
C1 C2 C6 111.09(16) . . ?
C1 C2 C3 102.56(15) . . ?
C6 C2 C3 111.18(17) . . ?
C1 C2 C5 110.85(16) . . ?
C6 C2 C5 111.04(17) . . ?
C3 C2 C5 109.84(16) . . ?
C4 C3 C2 107.14(15) . . ?
C8 C4 C7 108.71(16) . . ?
C8 C4 N1 112.09(16) . . ?
C7 C4 N1 110.25(15) . . ?
C8 C4 C3 112.14(16) . . ?
C7 C4 C3 113.77(17) . . ?
N1 C4 C3 99.71(14) . . ?
C10 C15 C17 111.21(17) . . ?
C10 C15 C16 110.97(17) . . ?
C17 C15 C16 108.71(18) . . ?
C13 C14 C9 116.99(19) . . ?
C13 C14 C18 118.49(17) . . ?
C9 C14 C18 124.47(18) . . ?
C12 C13 C14 122.17(18) . . ?
C13 C12 C11 120.06(18) . . ?
C12 C11 C10 120.9(2) . . ?
C11 C10 C9 117.91(17) . . ?
C11 C10 C15 117.11(18) . . ?
C9 C10 C15 124.94(16) . . ?
C10 C9 C14 121.90(17) . . ?
C10 C9 N1 119.03(15) . . ?
C14 C9 N1 119.06(17) . . ?
C30 C29 C34 122.15(19) . . ?
C30 C29 N2 118.94(17) . . ?
C34 C29 N2 118.91(17) . . ?
C23 C24 C27 111.90(16) . . ?
C23 C24 N2 100.02(15) . . ?
C27 C24 N2 112.54(15) . . ?
C23 C24 C28 114.68(16) . . ?
C27 C24 C28 108.12(17) . . ?
N2 C24 C28 109.49(15) . . ?
C24 C23 C22 107.54(15) . . ?
C21 C22 C26 111.68(16) . . ?
C21 C22 C25 110.56(16) . . ?
C26 C22 C25 110.26(17) . . ?
C21 C22 C23 102.26(16) . . ?
C26 C22 C23 111.40(16) . . ?
C25 C22 C23 110.45(16) . . ?
N2 C21 C22 109.81(16) . . ?
N2 C21 Sb1 114.15(13) . . ?
C22 C21 Sb1 134.21(14) . . ?
C31 C30 C29 117.2(2) . . ?
C31 C30 C35 117.6(2) . . ?
C29 C30 C35 125.16(19) . . ?
C32 C31 C30 121.4(2) . . ?
C33 C32 C31 120.2(2) . . ?
C32 C33 C34 121.6(2) . . ?
C33 C34 C29 117.2(2) . . ?
C33 C34 C38 118.04(19) . . ?
C29 C34 C38 124.64(19) . . ?
C30 C35 C36 112.0(2) . . ?
C30 C35 C37 110.83(19) . . ?
C36 C35 C37 107.87(19) . . ?
C34 C38 C39 113.20(19) . . ?
C34 C38 C40 109.85(18) . . ?
C39 C38 C40 109.01(17) . . ?
C14 C18 C20 111.95(17) . . ?
C14 C18 C19 111.2(2) . . ?
C20 C18 C19 109.05(17) . . ?
O2' S1' O1' 113.9(5) . . ?
O2' S1' O3' 113.5(5) . . ?
O1' S1' O3' 116.5(5) . . ?
O2' S1' C1' 105.4(4) . . ?
O1' S1' C1' 101.1(3) . . ?
O3' S1' C1' 104.4(4) . . ?
F2' C1' F1' 107.4(4) . . ?
F2' C1' F3' 110.7(4) . . ?
F1' C1' F3' 102.7(4) . . ?
F2' C1' S1' 112.9(3) . . ?
F1' C1' S1' 111.3(4) . . ?
F3' C1' S1' 111.3(4) . . ?
O6' S2' O5' 115.0(16) . . ?
O6' S2' O4' 119.9(16) . . ?
O5' S2' O4' 109.4(15) . . ?
O6' S2' C2' 101.1(12) . . ?
O5' S2' C2' 103.4(13) . . ?
O4' S2' C2' 105.9(13) . . ?
F5' C2' F4' 109.7(14) . . ?
F5' C2' F6' 106.7(13) . . ?
F4' C2' F6' 106.1(14) . . ?
F5' C2' S2' 109.3(11) . . ?
F4' C2' S2' 114.9(12) . . ?
F6' C2' S2' 109.7(12) . . ?
O7' S3' O8' 115.8(11) . . ?
O7' S3' O9' 122.0(12) . . ?
O8' S3' O9' 115.1(11) . . ?
O7' S3' C3' 100.8(10) . . ?
O8' S3' C3' 94.2(8) . . ?
O9' S3' C3' 101.5(10) . . ?
F7' C3' F8' 107.7(11) . . ?
F7' C3' F9' 118.0(13) . . ?
F8' C3' F9' 104.4(11) . . ?
F7' C3' S3' 109.8(9) . . ?
F8' C3' S3' 114.3(10) . . ?
F9' C3' S3' 102.8(10) . . ?
O12' S4' O11' 117.9(11) . . ?
O12' S4' O10' 108.9(9) . . ?
O11' S4' O10' 116.2(12) . . ?
O12' S4' C4' 110.1(7) . . ?
O11' S4' C4' 106.4(9) . . ?
O10' S4' C4' 94.7(9) . . ?
F11' C4' F12' 91.9(12) . . ?
F11' C4' F10' 114.0(12) . . ?
F12' C4' F10' 93.0(11) . . ?
F11' C4' S4' 116.2(10) . . ?
F12' C4' S4' 107.4(10) . . ?
F10' C4' S4' 124.5(9) . . ?
C4' F10' C6T 119.6(10) . . ?
C2T C1T C6T 121.5(12) . . ?
C2T C1T C7T 119.1(12) . . ?
C6T C1T C7T 119.4(12) . . ?
C1T C2T C3T 118.9(14) . . ?
C4T C3T C2T 118.3(13) . . ?
C5T C4T C3T 121.1(12) . . ?
C4T C5T C6T 120.6(12) . . ?
C5T C6T C1T 119.4(11) . . ?
C5T C6T F10' 124.6(10) . . ?
C1T C6T F10' 105.1(10) . . ?
C6T' C1T' C2T' 124.2(14) . . ?
C6T' C1T' C7T' 120.3(14) . . ?
C2T' C1T' C7T' 115.5(13) . . ?
C1T' C2T' C3T' 115.7(15) . . ?
C4T' C3T' C2T' 120.4(14) . . ?
C3T' C4T' C5T' 124.6(14) . . ?
C4T' C5T' C6T' 114.7(13) . . ?
C1T' C6T' C5T' 119.9(13) . . ?

loop_
_geom_bond_atom_site_label_1
_geom_bond_atom_site_label_2
_geom_bond_distance
_geom_bond_site_symmetry_2
_geom_bond_publ_flag
Sb1 C1 2.145(2) . ?
Sb1 C21 2.1498(18) . ?
C1 N1 1.322(2) . ?
C1 C2 1.526(3) . ?
N1 C9 1.462(2) . ?
N1 C4 1.527(2) . ?
N2 C21 1.318(2) . ?
N2 C29 1.457(2) . ?
N2 C24 1.528(2) . ?
C2 C6 1.537(3) . ?
C2 C3 1.539(3) . ?
C2 C5 1.541(3) . ?
C3 C4 1.534(3) . ?
C7 C4 1.526(3) . ?
C4 C8 1.518(3) . ?
C15 C10 1.527(3) . ?
C15 C17 1.534(3) . ?
C15 C16 1.542(3) . ?
C14 C13 1.397(3) . ?
C14 C9 1.411(2) . ?
C14 C18 1.520(3) . ?
C13 C12 1.375(3) . ?
C12 C11 1.382(3) . ?
C11 C10 1.401(3) . ?
C10 C9 1.409(3) . ?
C29 C30 1.408(3) . ?
C29 C34 1.410(3) . ?
C28 C24 1.530(3) . ?
C27 C24 1.523(3) . ?
C26 C22 1.535(3) . ?
C25 C22 1.539(3) . ?
C24 C23 1.523(3) . ?
C23 C22 1.544(3) . ?
C22 C21 1.526(3) . ?
C20 C18 1.539(3) . ?
C19 C18 1.539(3) . ?
C30 C31 1.396(3) . ?
C30 C35 1.524(3) . ?
C31 C32 1.378(4) . ?
C32 C33 1.375(4) . ?
C33 C34 1.393(3) . ?
C34 C38 1.525(3) . ?
C35 C36 1.538(3) . ?
C35 C37 1.540(3) . ?
C38 C39 1.532(3) . ?
C38 C40 1.537(3) . ?
S1' O2' 1.436(6) . ?
S1' O1' 1.437(5) . ?
S1' O3' 1.448(6) . ?
S1' C1' 1.811(6) . ?
C1' F2' 1.323(5) . ?
C1' F1' 1.338(5) . ?
C1' F3' 1.386(7) . ?
S2' O6' 1.426(13) . ?
S2' O5' 1.429(13) . ?
S2' O4' 1.439(13) . ?
S2' C2' 1.836(14) . ?
C2' F5' 1.322(12) . ?
C2' F4' 1.344(13) . ?
C2' F6' 1.387(13) . ?
S3' O7' 1.426(12) . ?
S3' O8' 1.432(12) . ?
S3' O9' 1.449(12) . ?
S3' C3' 1.851(13) . ?
C3' F7' 1.295(11) . ?
C3' F8' 1.329(11) . ?
C3' F9' 1.347(12) . ?
S4' O12' 1.384(10) . ?
S4' O11' 1.428(11) . ?
S4' O10' 1.434(11) . ?
S4' C4' 1.887(12) . ?
C4' F11' 1.337(12) . ?
C4' F12' 1.393(13) . ?
C4' F10' 1.393(12) . ?
F10' C6T 1.833(18) . ?
C1T C2T 1.369(14) . ?
C1T C6T 1.364(12) . ?
C1T C7T 1.538(17) . ?
C2T C3T 1.402(14) . ?
C3T C4T 1.383(13) . ?
C4T C5T 1.350(14) . ?
C5T C6T 1.361(12) . ?
C1T' C6T' 1.371(14) . ?
C1T' C2T' 1.373(14) . ?
C1T' C7T' 1.57(2) . ?
C2T' C3T' 1.379(14) . ?
C3T' C4T' 1.362(14) . ?
C4T' C5T' 1.376(14) . ?
C5T' C6T' 1.404(13) . ?
